data_7045193
loop_
_publ_author_name
'Li, S. T.'
'Braun-Cula, B'
'Hoof, S.'
'Limberg, C.'

_publ_section_title
;
 Copper(i) complexes based on ligand systems with two different binding
 sites: synthesis, structures and reaction with O2.
;
_journal_issue 2
_journal_name_full 'Dalton transactions (Cambridge, England : 2003)'
_journal_page_first 544
_journal_page_last 560
_journal_paper_doi 10.1039/c7dt03752j
_journal_volume 47
_journal_year 2018
_chemical_formula_moiety 'C36 H44 N6 O'
_chemical_formula_sum 'C36 H44 N6 O'
_chemical_formula_weight 576.77
_chemical_name_systematic
;
 ?
;
_space_group_crystal_system triclinic
_space_group_IT_number 2
_space_group_name_Hall '-P 1'
_space_group_name_H-M_alt 'P -1'
_symmetry_space_group_name_Hall '-P 1'
_symmetry_space_group_name_H-M 'P -1'
_atom_sites_solution_hydrogens geom
_audit_creation_method SHELXL-2013
_audit_update_record
;
2017-08-03 deposited with the CCDC.
2017-11-30 downloaded from the CCDC.
;
_cell_angle_alpha 82.27(4)
_cell_angle_beta 72.09(3)
_cell_angle_gamma 74.94(2)
_cell_formula_units_Z 2
_cell_length_a 10.107(6)
_cell_length_b 11.960(7)
_cell_length_c 14.061(12)
_cell_measurement_reflns_used 9917
_cell_measurement_temperature 100(2)
_cell_measurement_theta_max 25.41
_cell_measurement_theta_min 2.28
_cell_volume 1559.0(19)
_computing_cell_refinement 'Bruker SAINT'
_computing_data_collection 'Bruker APEX3'
_computing_data_reduction 'Bruker SAINT'
_computing_molecular_graphics 'Bruker SHELXTL'
_computing_publication_material 'Bruker SHELXTL'
_computing_structure_refinement 'SHELXL-2014 (Sheldrick 2014)'
_computing_structure_solution 'SHELXS-97 (Sheldrick 2008)'
_diffrn_ambient_temperature 100(2)
_diffrn_measured_fraction_theta_full 0.996
_diffrn_measured_fraction_theta_max 0.994
_diffrn_measurement_device_type 'Bruker D8 VENTURE'
_diffrn_measurement_method '\f and \w scans'
_diffrn_radiation_type MoK\a
_diffrn_radiation_wavelength 0.71073
_diffrn_reflns_av_R_equivalents 0.0289
_diffrn_reflns_av_unetI/netI 0.0207
_diffrn_reflns_Laue_measured_fraction_full 0.996
_diffrn_reflns_Laue_measured_fraction_max 0.994
_diffrn_reflns_limit_h_max 12
_diffrn_reflns_limit_h_min -12
_diffrn_reflns_limit_k_max 14
_diffrn_reflns_limit_k_min -14
_diffrn_reflns_limit_l_max 16
_diffrn_reflns_limit_l_min -16
_diffrn_reflns_number 28227
_diffrn_reflns_point_group_measured_fraction_full 0.996
_diffrn_reflns_point_group_measured_fraction_max 0.994
_diffrn_reflns_theta_full 25.000
_diffrn_reflns_theta_max 25.329
_diffrn_reflns_theta_min 2.177
_exptl_absorpt_coefficient_mu 0.076
_exptl_absorpt_correction_T_max 0.7452
_exptl_absorpt_correction_T_min 0.6832
_exptl_absorpt_correction_type multi-scan
_exptl_absorpt_process_details SADABS
_exptl_crystal_colour yellow
_exptl_crystal_density_diffrn 1.229
_exptl_crystal_description block
_exptl_crystal_F_000 620
_exptl_crystal_size_max 0.320
_exptl_crystal_size_mid 0.290
_exptl_crystal_size_min 0.230
_refine_diff_density_max 0.243
_refine_diff_density_min -0.211
_refine_diff_density_rms 0.039
_refine_ls_extinction_method none
_refine_ls_goodness_of_fit_ref 1.075
_refine_ls_hydrogen_treatment constr
_refine_ls_matrix_type full
_refine_ls_number_parameters 392
_refine_ls_number_reflns 5659
_refine_ls_number_restraints 0
_refine_ls_restrained_S_all 1.075
_refine_ls_R_factor_all 0.0442
_refine_ls_R_factor_gt 0.0362
_refine_ls_shift/su_max 0.000
_refine_ls_shift/su_mean 0.000
_refine_ls_structure_factor_coef Fsqd
_refine_ls_weighting_details 'w=1/[\s^2^(Fo^2^)+(0.0405P)^2^+0.6034P] where P=(Fo^2^+2Fc^2^)/3'
_refine_ls_weighting_scheme calc
_refine_ls_wR_factor_gt 0.0872
_refine_ls_wR_factor_ref 0.0922
_reflns_Friedel_coverage 0.000
_reflns_number_gt 4892
_reflns_number_total 5659
_reflns_threshold_expression 'I > 2\s(I)'
_cod_data_source_file c7dt03752j2.cif
_cod_data_source_block mo_t16_sl461_0m_a
_cod_original_cell_volume 1559.0(18)
_cod_database_code 7045193
_shelx_space_group_comment
;
The symmetry employed for this shelxl refinement is uniquely defined
by the following loop, which should always be used as a source of
symmetry information in preference to the above space-group names.
They are only intended as comments.
;
_shelx_estimated_absorpt_t_min 0.976
_shelx_estimated_absorpt_t_max 0.983
_shelxl_version_number 2013-4

loop_
_space_group_symop_operation_xyz
'x, y, z'
'-x, -y, -z'

loop_
_atom_site_label
_atom_site_type_symbol
_atom_site_fract_x
_atom_site_fract_y
_atom_site_fract_z
_atom_site_U_iso_or_equiv
_atom_site_adp_type
_atom_site_occupancy
_atom_site_site_symmetry_order
_atom_site_calc_flag
_atom_site_refinement_flags_posn
_atom_site_refinement_flags_adp
O1 O 0.34104(9) 0.83799(7) 0.37317(6) 0.01536(19) Uani 1 1 d . .
N1 N 0.18498(11) 0.71826(9) 0.55771(8) 0.0188(2) Uani 1 1 d . .
N2 N 0.55148(12) 0.63890(10) 0.57952(9) 0.0240(3) Uani 1 1 d . .
N3 N -0.08444(12) 0.60587(10) 0.76393(9) 0.0249(3) Uani 1 1 d . .
N4 N 0.63072(11) 0.86496(9) 0.24989(8) 0.0160(2) Uani 1 1 d . .
N5 N 0.67573(11) 0.64181(9) 0.15857(8) 0.0165(2) Uani 1 1 d . .
N6 N 0.95041(11) 0.74013(9) 0.08319(8) 0.0163(2) Uani 1 1 d . .
C1 C 0.63532(15) 0.68335(13) 0.61503(11) 0.0281(3) Uani 1 1 d . .
H1 H 0.7230 0.6341 0.6213 0.034 Uiso 1 1 calc R U
C2 C 0.60179(15) 0.79652(14) 0.64308(11) 0.0286(3) Uani 1 1 d . .
H2 H 0.6632 0.8231 0.6696 0.034 Uiso 1 1 calc R U
C3 C 0.47588(15) 0.86980(13) 0.63123(11) 0.0295(3) Uani 1 1 d . .
H3 H 0.4506 0.9485 0.6477 0.035 Uiso 1 1 calc R U
C4 C 0.38776(14) 0.82602(12) 0.59490(10) 0.0232(3) Uani 1 1 d . .
H4 H 0.3008 0.8744 0.5864 0.028 Uiso 1 1 calc R U
C5 C 0.42812(13) 0.71041(11) 0.57095(9) 0.0178(3) Uani 1 1 d . .
C6 C 0.33546(13) 0.65706(11) 0.53178(10) 0.0181(3) Uani 1 1 d . .
H6A H 0.3733 0.6561 0.4580 0.022 Uiso 1 1 calc R U
H6B H 0.3426 0.5756 0.5590 0.022 Uiso 1 1 calc R U
C7 C 0.10015(14) 0.69890(12) 0.65987(9) 0.0205(3) Uani 1 1 d . .
H7A H 0.0288 0.7719 0.6808 0.025 Uiso 1 1 calc R U
H7B H 0.1640 0.6816 0.7037 0.025 Uiso 1 1 calc R U
C8 C 0.02163(13) 0.60197(11) 0.67766(9) 0.0184(3) Uani 1 1 d . .
C9 C 0.06012(15) 0.51432(12) 0.61208(11) 0.0243(3) Uani 1 1 d . .
H9 H 0.1343 0.5153 0.5512 0.029 Uiso 1 1 calc R U
C10 C -0.01179(17) 0.42511(13) 0.63714(12) 0.0315(3) Uani 1 1 d . .
H10 H 0.0131 0.3637 0.5939 0.038 Uiso 1 1 calc R U
C11 C -0.12015(17) 0.42742(14) 0.72607(13) 0.0347(4) Uani 1 1 d . .
H11 H -0.1706 0.3674 0.7456 0.042 Uiso 1 1 calc R U
C12 C -0.15304(15) 0.51918(14) 0.78572(12) 0.0312(4) Uani 1 1 d . .
H12 H -0.2289 0.5212 0.8460 0.037 Uiso 1 1 calc R U
C13 C 0.12025(13) 0.79221(10) 0.49112(9) 0.0159(3) Uani 1 1 d . .
C14 C -0.02913(14) 0.82051(11) 0.50881(10) 0.0191(3) Uani 1 1 d . .
H14 H -0.0858 0.7859 0.5663 0.023 Uiso 1 1 calc R U
C15 C -0.09771(14) 0.89788(11) 0.44484(10) 0.0209(3) Uani 1 1 d . .
H15 H -0.1989 0.9139 0.4604 0.025 Uiso 1 1 calc R U
C16 C -0.02190(14) 0.95143(11) 0.35980(10) 0.0195(3) Uani 1 1 d . .
H16 H -0.0688 1.0033 0.3165 0.023 Uiso 1 1 calc R U
C17 C 0.12706(13) 0.92589(11) 0.34022(9) 0.0160(3) Uani 1 1 d . .
C18 C 0.19404(13) 0.84804(10) 0.40411(9) 0.0148(3) Uani 1 1 d . .
C19 C 0.36765(13) 0.90965(10) 0.28576(9) 0.0147(3) Uani 1 1 d . .
C20 C 0.24023(13) 0.96751(11) 0.26366(9) 0.0163(3) Uani 1 1 d . .
C21 C 0.24189(14) 1.04889(11) 0.18164(10) 0.0195(3) Uani 1 1 d . .
H21 H 0.1562 1.0908 0.1667 0.023 Uiso 1 1 calc R U
C22 C 0.37388(14) 1.06509(11) 0.12376(10) 0.0208(3) Uani 1 1 d . .
H22 H 0.3786 1.1202 0.0682 0.025 Uiso 1 1 calc R U
C23 C 0.50115(14) 1.00307(11) 0.14411(9) 0.0189(3) Uani 1 1 d . .
H23 H 0.5891 1.0161 0.1004 0.023 Uiso 1 1 calc R U
C24 C 0.50458(13) 0.92199(10) 0.22663(9) 0.0152(3) Uani 1 1 d . .
C25 C 0.64347(13) 0.75123(11) 0.30597(9) 0.0171(3) Uani 1 1 d . .
H25A H 0.5832 0.7624 0.3759 0.020 Uiso 1 1 calc R U
H25B H 0.7438 0.7220 0.3076 0.020 Uiso 1 1 calc R U
C26 C 0.60060(13) 0.65818(11) 0.26422(9) 0.0175(3) Uani 1 1 d . .
H26A H 0.6213 0.5837 0.3032 0.021 Uiso 1 1 calc R U
H26B H 0.4964 0.6807 0.2728 0.021 Uiso 1 1 calc R U
C27 C 0.59984(14) 0.59418(12) 0.10459(10) 0.0236(3) Uani 1 1 d . .
H27 H 0.6671 0.5760 0.0367 0.028 Uiso 1 1 calc R U
C28 C 0.46962(15) 0.68539(14) 0.08864(11) 0.0297(3) Uani 1 1 d . .
H28A H 0.4986 0.7572 0.0583 0.045 Uiso 1 1 calc R U
H28B H 0.3973 0.7008 0.1533 0.045 Uiso 1 1 calc R U
H28C H 0.4296 0.6566 0.0441 0.045 Uiso 1 1 calc R U
C29 C 0.55771(16) 0.48070(13) 0.15392(13) 0.0330(4) Uani 1 1 d . .
H29A H 0.5193 0.4492 0.1100 0.049 Uiso 1 1 calc R U
H29B H 0.4849 0.4964 0.2183 0.049 Uiso 1 1 calc R U
H29C H 0.6421 0.4244 0.1649 0.049 Uiso 1 1 calc R U
C30 C 0.82600(13) 0.57885(11) 0.14169(10) 0.0180(3) Uani 1 1 d . .
H30A H 0.8357 0.4980 0.1270 0.022 Uiso 1 1 calc R U
H30B H 0.8536 0.5763 0.2038 0.022 Uiso 1 1 calc R U
C31 C 0.92814(13) 0.63385(11) 0.05575(10) 0.0179(3) Uani 1 1 d . .
H31A H 1.0213 0.5774 0.0355 0.021 Uiso 1 1 calc R U
H31B H 0.8891 0.6522 -0.0025 0.021 Uiso 1 1 calc R U
C32 C 1.09292(13) 0.76092(11) 0.02884(10) 0.0189(3) Uani 1 1 d . .
H32 H 1.1640 0.6871 0.0365 0.023 Uiso 1 1 calc R U
C33 C 1.12517(15) 0.85322(12) 0.07799(11) 0.0239(3) Uani 1 1 d . .
H33A H 1.2227 0.8618 0.0441 0.036 Uiso 1 1 calc R U
H33B H 1.1161 0.8297 0.1488 0.036 Uiso 1 1 calc R U
H33C H 1.0573 0.9274 0.0726 0.036 Uiso 1 1 calc R U
C34 C 1.11753(15) 0.78983(12) -0.08427(10) 0.0243(3) Uani 1 1 d . .
H34A H 1.2184 0.7901 -0.1160 0.036 Uiso 1 1 calc R U
H34B H 1.0580 0.8665 -0.0955 0.036 Uiso 1 1 calc R U
H34C H 1.0918 0.7314 -0.1134 0.036 Uiso 1 1 calc R U
C35 C 0.83118(13) 0.84304(11) 0.08433(9) 0.0169(3) Uani 1 1 d . .
H35A H 0.7563 0.8209 0.0642 0.020 Uiso 1 1 calc R U
H35B H 0.8667 0.9031 0.0344 0.020 Uiso 1 1 calc R U
C36 C 0.76408(13) 0.89521(11) 0.18822(10) 0.0180(3) Uani 1 1 d . .
H36A H 0.8354 0.8703 0.2264 0.022 Uiso 1 1 calc R U
H36B H 0.7459 0.9807 0.1779 0.022 Uiso 1 1 calc R U

loop_
_atom_site_aniso_label
_atom_site_aniso_U_11
_atom_site_aniso_U_22
_atom_site_aniso_U_33
_atom_site_aniso_U_23
_atom_site_aniso_U_13
_atom_site_aniso_U_12
O1 0.0123(4) 0.0174(4) 0.0154(4) 0.0004(3) -0.0033(3) -0.0032(3)
N1 0.0154(5) 0.0223(6) 0.0175(5) 0.0029(4) -0.0038(4) -0.0056(4)
N2 0.0202(6) 0.0234(6) 0.0277(6) 0.0015(5) -0.0092(5) -0.0026(5)
N3 0.0172(6) 0.0312(7) 0.0232(6) 0.0055(5) -0.0051(5) -0.0045(5)
N4 0.0127(5) 0.0154(5) 0.0185(5) -0.0014(4) -0.0032(4) -0.0024(4)
N5 0.0126(5) 0.0176(5) 0.0184(5) -0.0026(4) -0.0026(4) -0.0030(4)
N6 0.0128(5) 0.0144(5) 0.0201(6) -0.0008(4) -0.0037(4) -0.0017(4)
C1 0.0180(7) 0.0356(8) 0.0315(8) 0.0014(6) -0.0108(6) -0.0048(6)
C2 0.0202(7) 0.0431(9) 0.0261(7) -0.0088(6) -0.0055(6) -0.0115(6)
C3 0.0245(8) 0.0311(8) 0.0335(8) -0.0145(6) -0.0037(6) -0.0064(6)
C4 0.0174(7) 0.0239(7) 0.0276(7) -0.0067(6) -0.0058(5) -0.0014(5)
C5 0.0161(6) 0.0208(7) 0.0147(6) 0.0014(5) -0.0026(5) -0.0043(5)
C6 0.0188(7) 0.0155(6) 0.0189(6) 0.0008(5) -0.0057(5) -0.0028(5)
C7 0.0220(7) 0.0242(7) 0.0162(6) -0.0005(5) -0.0052(5) -0.0076(6)
C8 0.0156(6) 0.0220(7) 0.0180(6) 0.0038(5) -0.0075(5) -0.0041(5)
C9 0.0259(7) 0.0255(7) 0.0235(7) 0.0007(6) -0.0096(6) -0.0073(6)
C10 0.0375(9) 0.0236(7) 0.0422(9) 0.0007(6) -0.0241(7) -0.0083(7)
C11 0.0321(8) 0.0316(8) 0.0490(10) 0.0200(7) -0.0234(7) -0.0191(7)
C12 0.0202(7) 0.0397(9) 0.0315(8) 0.0147(7) -0.0079(6) -0.0110(7)
C13 0.0166(6) 0.0135(6) 0.0188(6) -0.0044(5) -0.0052(5) -0.0035(5)
C14 0.0165(6) 0.0177(6) 0.0221(7) -0.0035(5) -0.0020(5) -0.0054(5)
C15 0.0129(6) 0.0197(7) 0.0293(7) -0.0053(5) -0.0051(5) -0.0015(5)
C16 0.0164(6) 0.0177(6) 0.0251(7) -0.0022(5) -0.0089(5) -0.0008(5)
C17 0.0167(6) 0.0141(6) 0.0182(6) -0.0046(5) -0.0057(5) -0.0025(5)
C18 0.0117(6) 0.0156(6) 0.0175(6) -0.0051(5) -0.0031(5) -0.0028(5)
C19 0.0162(6) 0.0131(6) 0.0145(6) -0.0011(5) -0.0042(5) -0.0031(5)
C20 0.0158(6) 0.0160(6) 0.0172(6) -0.0044(5) -0.0050(5) -0.0019(5)
C21 0.0195(7) 0.0186(6) 0.0206(7) -0.0005(5) -0.0090(5) -0.0009(5)
C22 0.0246(7) 0.0188(7) 0.0181(6) 0.0020(5) -0.0069(5) -0.0040(6)
C23 0.0177(6) 0.0183(6) 0.0185(6) -0.0014(5) -0.0014(5) -0.0049(5)
C24 0.0152(6) 0.0135(6) 0.0165(6) -0.0039(5) -0.0041(5) -0.0018(5)
C25 0.0145(6) 0.0178(6) 0.0169(6) 0.0000(5) -0.0049(5) -0.0004(5)
C26 0.0155(6) 0.0154(6) 0.0187(6) 0.0007(5) -0.0021(5) -0.0025(5)
C27 0.0183(7) 0.0301(8) 0.0232(7) -0.0077(6) -0.0030(5) -0.0075(6)
C28 0.0252(8) 0.0402(9) 0.0281(8) 0.0019(6) -0.0120(6) -0.0118(7)
C29 0.0245(8) 0.0270(8) 0.0501(10) -0.0122(7) -0.0083(7) -0.0082(6)
C30 0.0152(6) 0.0140(6) 0.0229(7) -0.0027(5) -0.0038(5) -0.0013(5)
C31 0.0154(6) 0.0168(6) 0.0201(6) -0.0040(5) -0.0037(5) -0.0014(5)
C32 0.0122(6) 0.0162(6) 0.0255(7) -0.0003(5) -0.0035(5) -0.0016(5)
C33 0.0192(7) 0.0205(7) 0.0332(8) -0.0003(6) -0.0087(6) -0.0055(6)
C34 0.0194(7) 0.0221(7) 0.0249(7) -0.0013(6) 0.0017(5) -0.0036(6)
C35 0.0134(6) 0.0163(6) 0.0191(6) 0.0008(5) -0.0039(5) -0.0021(5)
C36 0.0143(6) 0.0165(6) 0.0229(7) -0.0029(5) -0.0034(5) -0.0043(5)

loop_
_atom_type_symbol
_atom_type_description
_atom_type_scat_dispersion_real
_atom_type_scat_dispersion_imag
_atom_type_scat_source
C C 0.0033 0.0016 'International Tables Vol C Tables 4.2.6.8 and 6.1.1.4'
H H 0.0000 0.0000 'International Tables Vol C Tables 4.2.6.8 and 6.1.1.4'
N N 0.0061 0.0033 'International Tables Vol C Tables 4.2.6.8 and 6.1.1.4'
O O 0.0106 0.0060 'International Tables Vol C Tables 4.2.6.8 and 6.1.1.4'

loop_
_geom_angle_atom_site_label_1
_geom_angle_atom_site_label_2
_geom_angle_atom_site_label_3
_geom_angle
C18 O1 C19 105.70(9)
C13 N1 C7 119.26(12)
C13 N1 C6 124.18(11)
C7 N1 C6 116.56(11)
C5 N2 C1 116.89(13)
C12 N3 C8 116.95(13)
C24 N4 C36 118.03(11)
C24 N4 C25 121.29(10)
C36 N4 C25 116.88(10)
C26 N5 C30 112.90(10)
C26 N5 C27 114.35(11)
C30 N5 C27 112.54(11)
C31 N6 C32 112.73(10)
C31 N6 C35 114.45(10)
C32 N6 C35 114.19(10)
N2 C1 C2 124.17(13)
N2 C1 H1 117.9
C2 C1 H1 117.9
C1 C2 C3 118.07(13)
C1 C2 H2 121.0
C3 C2 H2 121.0
C4 C3 C2 118.80(14)
C4 C3 H3 120.6
C2 C3 H3 120.6
C3 C4 C5 119.26(13)
C3 C4 H4 120.4
C5 C4 H4 120.4
N2 C5 C4 122.77(12)
N2 C5 C6 115.48(12)
C4 C5 C6 121.74(12)
N1 C6 C5 113.85(11)
N1 C6 H6A 108.8
C5 C6 H6A 108.8
N1 C6 H6B 108.8
C5 C6 H6B 108.8
H6A C6 H6B 107.7
N1 C7 C8 115.93(11)
N1 C7 H7A 108.3
C8 C7 H7A 108.3
N1 C7 H7B 108.3
C8 C7 H7B 108.3
H7A C7 H7B 107.4
N3 C8 C9 122.90(13)
N3 C8 C7 114.44(12)
C9 C8 C7 122.61(12)
C8 C9 C10 118.85(14)
C8 C9 H9 120.6
C10 C9 H9 120.6
C11 C10 C9 118.86(15)
C11 C10 H10 120.6
C9 C10 H10 120.6
C12 C11 C10 118.31(14)
C12 C11 H11 120.8
C10 C11 H11 120.8
N3 C12 C11 124.11(15)
N3 C12 H12 117.9
C11 C12 H12 117.9
N1 C13 C18 124.45(12)
N1 C13 C14 121.40(12)
C18 C13 C14 114.11(12)
C15 C14 C13 122.66(12)
C15 C14 H14 118.7
C13 C14 H14 118.7
C16 C15 C14 121.78(13)
C16 C15 H15 119.1
C14 C15 H15 119.1
C15 C16 C17 117.12(12)
C15 C16 H16 121.4
C17 C16 H16 121.4
C18 C17 C16 120.51(12)
C18 C17 C20 105.97(12)
C16 C17 C20 133.49(12)
O1 C18 C17 111.30(11)
O1 C18 C13 124.81(11)
C17 C18 C13 123.82(12)
O1 C19 C20 111.02(11)
O1 C19 C24 124.85(11)
C20 C19 C24 124.12(12)
C19 C20 C21 120.41(12)
C19 C20 C17 105.95(12)
C21 C20 C17 133.62(12)
C22 C21 C20 116.80(12)
C22 C21 H21 121.6
C20 C21 H21 121.6
C21 C22 C23 122.26(13)
C21 C22 H22 118.9
C23 C22 H22 118.9
C22 C23 C24 122.92(12)
C22 C23 H23 118.5
C24 C23 H23 118.5
N4 C24 C23 122.85(11)
N4 C24 C19 123.68(12)
C23 C24 C19 113.37(12)
N4 C25 C26 115.46(11)
N4 C25 H25A 108.4
C26 C25 H25A 108.4
N4 C25 H25B 108.4
C26 C25 H25B 108.4
H25A C25 H25B 107.5
N5 C26 C25 112.65(11)
N5 C26 H26A 109.1
C25 C26 H26A 109.1
N5 C26 H26B 109.1
C25 C26 H26B 109.1
H26A C26 H26B 107.8
N5 C27 C28 110.72(12)
N5 C27 C29 114.03(12)
C28 C27 C29 110.92(12)
N5 C27 H27 106.9
C28 C27 H27 106.9
C29 C27 H27 106.9
C27 C28 H28A 109.5
C27 C28 H28B 109.5
H28A C28 H28B 109.5
C27 C28 H28C 109.5
H28A C28 H28C 109.5
H28B C28 H28C 109.5
C27 C29 H29A 109.5
C27 C29 H29B 109.5
H29A C29 H29B 109.5
C27 C29 H29C 109.5
H29A C29 H29C 109.5
H29B C29 H29C 109.5
N5 C30 C31 113.04(11)
N5 C30 H30A 109.0
C31 C30 H30A 109.0
N5 C30 H30B 109.0
C31 C30 H30B 109.0
H30A C30 H30B 107.8
N6 C31 C30 112.27(11)
N6 C31 H31A 109.1
C30 C31 H31A 109.1
N6 C31 H31B 109.1
C30 C31 H31B 109.1
H31A C31 H31B 107.9
N6 C32 C33 110.50(11)
N6 C32 C34 114.83(11)
C33 C32 C34 111.11(12)
N6 C32 H32 106.6
C33 C32 H32 106.6
C34 C32 H32 106.6
C32 C33 H33A 109.5
C32 C33 H33B 109.5
H33A C33 H33B 109.5
C32 C33 H33C 109.5
H33A C33 H33C 109.5
H33B C33 H33C 109.5
C32 C34 H34A 109.5
C32 C34 H34B 109.5
H34A C34 H34B 109.5
C32 C34 H34C 109.5
H34A C34 H34C 109.5
H34B C34 H34C 109.5
N6 C35 C36 112.98(11)
N6 C35 H35A 109.0
C36 C35 H35A 109.0
N6 C35 H35B 109.0
C36 C35 H35B 109.0
H35A C35 H35B 107.8
N4 C36 C35 116.57(11)
N4 C36 H36A 108.2
C35 C36 H36A 108.2
N4 C36 H36B 108.2
C35 C36 H36B 108.2
H36A C36 H36B 107.3

loop_
_geom_bond_atom_site_label_1
_geom_bond_atom_site_label_2
_geom_bond_distance
O1 C18 1.3909(17)
O1 C19 1.3966(17)
N1 C13 1.3930(18)
N1 C7 1.4520(19)
N1 C6 1.4609(18)
N2 C5 1.3458(18)
N2 C1 1.3474(19)
N3 C12 1.344(2)
N3 C8 1.3462(19)
N4 C24 1.3937(17)
N4 C36 1.4661(17)
N4 C25 1.4737(18)
N5 C26 1.459(2)
N5 C30 1.4704(18)
N5 C27 1.4800(18)
N6 C31 1.4661(18)
N6 C32 1.4758(18)
N6 C35 1.4799(17)
C1 C2 1.388(2)
C1 H1 0.9500
C2 C3 1.388(2)
C2 H2 0.9500
C3 C4 1.387(2)
C3 H3 0.9500
C4 C5 1.393(2)
C4 H4 0.9500
C5 C6 1.5199(19)
C6 H6A 0.9900
C6 H6B 0.9900
C7 C8 1.5212(19)
C7 H7A 0.9900
C7 H7B 0.9900
C8 C9 1.388(2)
C9 C10 1.391(2)
C9 H9 0.9500
C10 C11 1.384(3)
C10 H10 0.9500
C11 C12 1.380(3)
C11 H11 0.9500
C12 H12 0.9500
C13 C18 1.406(2)
C13 C14 1.4078(19)
C14 C15 1.404(2)
C14 H14 0.9500
C15 C16 1.383(2)
C15 H15 0.9500
C16 C17 1.402(2)
C16 H16 0.9500
C17 C18 1.3979(19)
C17 C20 1.4523(19)
C19 C20 1.3998(19)
C19 C24 1.4119(19)
C20 C21 1.404(2)
C21 C22 1.380(2)
C21 H21 0.9500
C22 C23 1.400(2)
C22 H22 0.9500
C23 C24 1.412(2)
C23 H23 0.9500
C25 C26 1.5341(19)
C25 H25A 0.9900
C25 H25B 0.9900
C26 H26A 0.9900
C26 H26B 0.9900
C27 C28 1.530(2)
C27 C29 1.539(2)
C27 H27 1.0000
C28 H28A 0.9800
C28 H28B 0.9800
C28 H28C 0.9800
C29 H29A 0.9800
C29 H29B 0.9800
C29 H29C 0.9800
C30 C31 1.5265(19)
C30 H30A 0.9900
C30 H30B 0.9900
C31 H31A 0.9900
C31 H31B 0.9900
C32 C33 1.527(2)
C32 C34 1.538(2)
C32 H32 1.0000
C33 H33A 0.9800
C33 H33B 0.9800
C33 H33C 0.9800
C34 H34A 0.9800
C34 H34B 0.9800
C34 H34C 0.9800
C35 C36 1.549(2)
C35 H35A 0.9900
C35 H35B 0.9900
C36 H36A 0.9900
C36 H36B 0.9900
